data_4310099
loop_
_publ_author_name
'Philippa King'
'Wolfgang Wernsdorfer'
'Khalil A. Abboud'
'George Christou'

_publ_section_title
;
Single-Molecule Magnets: A Reductive Aggregation Route to New Types of
Mn12 Complexes
;
_journal_name_full 'Inorganic Chemistry'
_journal_page_first 8659
_journal_page_last 8669
_journal_paper_doi 10.1021/ic051150j
_journal_volume 44
_journal_year 2005
_chemical_formula_sum 'C86 H164 Mn12 O48'
_chemical_formula_weight 2625.45
_chemical_name_systematic
; 
 ? 
;
_space_group_IT_number 14
_symmetry_cell_setting monoclinic
_symmetry_space_group_name_Hall '-P 2yn'
_symmetry_space_group_name_H-M 'P 1 21/n 1'
_atom_sites_solution_hydrogens geom
_atom_sites_solution_primary direct
_atom_sites_solution_secondary difmap
_audit_creation_method SHELXL-97
_cell_angle_alpha 90.00
_cell_angle_beta 112.709(2)
_cell_angle_gamma 90.00
_cell_formula_units_Z 2
_cell_length_a 17.5287(9)
_cell_length_b 19.1454(10)
_cell_length_c 20.4668(11)
_cell_measurement_reflns_used 126
_cell_measurement_temperature 173(2)
_cell_measurement_theta_max 28.0
_cell_measurement_theta_min 2.0
_cell_volume 6336.1(6)
_computing_cell_refinement 'Bruker SMART v5.624 & SAINT 6.36a (Bruker 199)'
_computing_data_collection 'Bruker SMART v5.624 (Bruker 1998)'
_computing_data_reduction 'Bruker SHELXTL v6.12 (Bruker 2000)'
_computing_molecular_graphics 'Bruker SHELXTL v6.12'
_computing_publication_material 'Bruker SHELXTL v6.12'
_computing_structure_refinement 'Bruker SHELXTL v6.12'
_computing_structure_solution 'Bruker SHELXTL v6.12'
_diffrn_ambient_temperature 173(2)
_diffrn_measured_fraction_theta_full 0.988
_diffrn_measured_fraction_theta_max 0.988
_diffrn_measurement_device_type 'SMART CCD area detector'
_diffrn_measurement_method '\w scans'
_diffrn_radiation_monochromator graphite
_diffrn_radiation_source 'fine-focus sealed tube'
_diffrn_radiation_type MoK\a
_diffrn_radiation_wavelength 0.71073
_diffrn_reflns_av_R_equivalents 0.0722
_diffrn_reflns_av_sigmaI/netI 0.1255
_diffrn_reflns_limit_h_max 22
_diffrn_reflns_limit_h_min -22
_diffrn_reflns_limit_k_max 24
_diffrn_reflns_limit_k_min -24
_diffrn_reflns_limit_l_max 26
_diffrn_reflns_limit_l_min -22
_diffrn_reflns_number 41593
_diffrn_reflns_theta_full 27.50
_diffrn_reflns_theta_max 27.50
_diffrn_reflns_theta_min 1.65
_diffrn_standards_decay_% '< 1'
_diffrn_standards_number 0
_exptl_absorpt_coefficient_mu 1.228
_exptl_absorpt_correction_T_max 0.8634
_exptl_absorpt_correction_T_min 0.8027
_exptl_absorpt_correction_type integration
_exptl_absorpt_process_details 'based on measured indexed crystal faces, Bruker SHELXTL  v6.12 (Bruker 1998)'
_exptl_crystal_colour brown
_exptl_crystal_density_diffrn 1.376
_exptl_crystal_density_meas 0
_exptl_crystal_density_method 'not measured'
_exptl_crystal_description needles
_exptl_crystal_F_000 2728
_exptl_crystal_size_max 0.19
_exptl_crystal_size_mid 0.18
_exptl_crystal_size_min 0.15
_refine_diff_density_max 1.196
_refine_diff_density_min -0.550
_refine_diff_density_rms 0.089
_refine_ls_extinction_method none
_refine_ls_goodness_of_fit_ref 0.887
_refine_ls_hydrogen_treatment mixed
_refine_ls_matrix_type full
_refine_ls_number_parameters 643
_refine_ls_number_reflns 14377
_refine_ls_number_restraints 139
_refine_ls_restrained_S_all 0.883
_refine_ls_R_factor_all 0.1468
_refine_ls_R_factor_gt 0.0625
_refine_ls_shift/su_max 0.001
_refine_ls_shift/su_mean 0.000
_refine_ls_structure_factor_coef Fsqd
_refine_ls_weighting_details 'calc w=1/[\s^2^(Fo^2^)+(0.0860P)^2^] where P=(Fo^2^+2Fc^2^)/3'
_refine_ls_weighting_scheme calc
_refine_ls_wR_factor_gt 0.1553
_refine_ls_wR_factor_ref 0.1761
_reflns_number_gt 5944
_reflns_number_total 14377
_reflns_threshold_expression I>2\s(I)
_cod_data_source_file ic051150jsi20050712_094047_2.cif
_cod_data_source_block pk13
_cod_depositor_comments
;
The following automatic conversions were performed:
'_symmetry_cell_setting' value 'Monoclinic' changed to 'monoclinic'
according to '/home/saulius/struct/CIF-dictionaries/cif_core.dic'
dictionary named 'cif_core.dic' version 2.4.1 from 2010-06-29.

Automatic conversion script
Id: cif_fix_enum 1527 2010-12-29 10:47:43Z saulius 
;
_cod_original_sg_symbol_H-M 'P 21/n'
_cod_database_code 4310099

loop_
_symmetry_equiv_pos_as_xyz
'x, y, z'
'-x+1/2, y+1/2, -z+1/2'
'-x, -y, -z'
'x-1/2, -y-1/2, z-1/2'

loop_
_atom_site_label
_atom_site_type_symbol
_atom_site_fract_x
_atom_site_fract_y
_atom_site_fract_z
_atom_site_U_iso_or_equiv
_atom_site_adp_type
_atom_site_occupancy
_atom_site_symmetry_multiplicity
_atom_site_calc_flag
_atom_site_refinement_flags
_atom_site_disorder_assembly
_atom_site_disorder_group
Mn1 Mn 0.15334(6) 0.63340(4) 0.39955(5) 0.0624(3) Uani 1 1 d . . .
Mn2 Mn 0.01777(5) 0.56201(4) 0.40112(4) 0.0480(2) Uani 1 1 d . . .
Mn3 Mn 0.03143(5) 0.43570(4) 0.48032(4) 0.0448(2) Uani 1 1 d . . .
Mn4 Mn -0.05298(5) 0.28266(4) 0.50625(5) 0.0549(3) Uani 1 1 d . . .
Mn5 Mn 0.09289(6) 0.31311(4) 0.44456(5) 0.0595(3) Uani 1 1 d . A .
Mn6 Mn 0.18322(5) 0.45971(4) 0.41129(5) 0.0524(2) Uani 1 1 d . A .
O1 O 0.2623(2) 0.4965(2) 0.5026(2) 0.0740(12) Uani 1 1 d . . .
O2 O 0.2475(2) 0.6102(2) 0.5046(2) 0.0764(13) Uani 1 1 d . . .
O3 O 0.2561(3) 0.5067(2) 0.3623(3) 0.0913(15) Uani 1 1 d . . .
O4 O 0.2340(3) 0.61918(19) 0.3587(3) 0.0895(15) Uani 1 1 d . . .
O5 O -0.0386(2) 0.58657(18) 0.30380(19) 0.0593(10) Uani 1 1 d . D .
O6 O 0.0613(3) 0.6511(2) 0.2916(2) 0.0781(14) Uani 1 1 d . D .
O7 O 0.0651(2) 0.64894(15) 0.42993(18) 0.0505(9) Uani 1 1 d . . .
O8 O 0.1141(2) 0.54033(16) 0.38926(18) 0.0475(9) Uani 1 1 d . . .
O9 O -0.0181(2) 0.4671(2) 0.3865(2) 0.0545(11) Uani 1 1 d . . .
O10 O 0.06028(19) 0.53191(15) 0.49627(16) 0.0425(8) Uani 1 1 d . . .
O11 O -0.0026(2) 0.34277(16) 0.46058(18) 0.0481(9) Uani 1 1 d . . .
O12 O 0.0768(2) 0.41452(17) 0.57859(19) 0.0483(9) Uani 1 1 d . . .
O13 O -0.1777(2) 0.3095(2) 0.4265(2) 0.0735(12) Uani 1 1 d . . .
H13A H -0.2244 0.3003 0.4380 0.088 Uiso 0.556(12) 1 calc PR A 7
H13B H -0.1921 0.3569 0.4142 0.088 Uiso 0.444(12) 1 d PR A 8
O14 O -0.1067(3) 0.21354(18) 0.5440(2) 0.0757(13) Uani 1 1 d . . .
O15 O -0.1852(3) 0.26962(19) 0.5916(2) 0.0780(13) Uani 1 1 d . . .
O16 O 0.0545(3) 0.2371(2) 0.5791(2) 0.0813(14) Uani 1 1 d . . .
O17 O 0.1567(3) 0.2697(3) 0.5465(3) 0.1140(19) Uani 1 1 d . . .
O18 O -0.0592(2) 0.20813(18) 0.4375(2) 0.0705(12) Uani 1 1 d . . .
O19 O 0.0507(3) 0.2205(2) 0.4113(3) 0.1075(19) Uani 1 1 d . . .
O20 O 0.1938(3) 0.2874(2) 0.4300(3) 0.0979(17) Uani 1 1 d . . .
O21 O 0.2614(3) 0.38287(19) 0.4295(2) 0.0814(14) Uani 1 1 d . . .
O22 O 0.0370(4) 0.3398(3) 0.3302(3) 0.146(3) Uani 1 1 d . . .
O23 O 0.1198(3) 0.4192(2) 0.3181(2) 0.0812(13) Uani 1 1 d . . .
O24 O 0.1234(2) 0.40626(15) 0.46492(17) 0.0456(9) Uani 1 1 d . . .
C1 C 0.2862(4) 0.5548(4) 0.5276(4) 0.0667(17) Uani 1 1 d U B .
C2 C 0.3715(6) 0.5556(4) 0.5887(5) 0.109(3) Uani 1 1 d U . .
C3 C 0.3848(10) 0.5085(9) 0.6399(9) 0.112(5) Uiso 0.575(11) 1 d PU B 3
H3A H 0.4148 0.4686 0.6315 0.169 Uiso 0.575(11) 1 calc PR B 3
H3B H 0.3317 0.4927 0.6400 0.169 Uiso 0.575(11) 1 calc PR B 3
H3C H 0.4178 0.5296 0.6858 0.169 Uiso 0.575(11) 1 calc PR B 3
C4 C 0.4325(8) 0.5427(7) 0.5457(7) 0.094(5) Uiso 0.575(11) 1 d PU B 3
H4A H 0.4011 0.5495 0.4949 0.140 Uiso 0.575(11) 1 calc PR B 3
H4B H 0.4542 0.4949 0.5543 0.140 Uiso 0.575(11) 1 calc PR B 3
H4C H 0.4786 0.5759 0.5624 0.140 Uiso 0.575(11) 1 calc PR B 3
C5 C 0.3975(9) 0.6331(7) 0.6148(8) 0.109(5) Uiso 0.575(11) 1 d PU B 3
H5A H 0.4240 0.6548 0.5855 0.163 Uiso 0.575(11) 1 calc PR B 3
H5B H 0.4363 0.6326 0.6644 0.163 Uiso 0.575(11) 1 calc PR B 3
H5C H 0.3482 0.6600 0.6105 0.163 Uiso 0.575(11) 1 calc PR B 3
C3' C 0.3939(16) 0.4733(13) 0.6132(14) 0.148(10) Uiso 0.425(11) 1 d PU B 4
H3'A H 0.4164 0.4505 0.5817 0.222 Uiso 0.425(11) 1 calc PR B 4
H3'B H 0.3436 0.4489 0.6105 0.222 Uiso 0.425(11) 1 calc PR B 4
H3'C H 0.4349 0.4717 0.6620 0.222 Uiso 0.425(11) 1 calc PR B 4
C4' C 0.422(2) 0.595(2) 0.579(2) 0.239(18) Uiso 0.425(11) 1 d PU B 4
H4'A H 0.4295 0.5807 0.5359 0.358 Uiso 0.425(11) 1 calc PR B 4
H4'B H 0.4746 0.5925 0.6195 0.358 Uiso 0.425(11) 1 calc PR B 4
H4'C H 0.4006 0.6429 0.5732 0.358 Uiso 0.425(11) 1 calc PR B 4
C5' C 0.3408(15) 0.5669(13) 0.6626(13) 0.159(11) Uiso 0.425(11) 1 d PU B 4
H5'A H 0.3209 0.6148 0.6626 0.238 Uiso 0.425(11) 1 calc PR B 4
H5'B H 0.3883 0.5583 0.7069 0.238 Uiso 0.425(11) 1 calc PR B 4
H5'C H 0.2965 0.5339 0.6584 0.238 Uiso 0.425(11) 1 calc PR B 4
C6 C 0.2635(4) 0.5657(3) 0.3432(3) 0.0645(17) Uani 1 1 d U C .
C7 C 0.3160(5) 0.5755(4) 0.2987(4) 0.094(3) Uani 1 1 d U . .
C8 C 0.2797(8) 0.6293(7) 0.2465(7) 0.085(5) Uiso 0.544(11) 1 d PU C 1
H8A H 0.3028 0.6748 0.2663 0.128 Uiso 0.544(11) 1 calc PR C 1
H8B H 0.2196 0.6299 0.2331 0.128 Uiso 0.544(11) 1 calc PR C 1
H8C H 0.2919 0.6198 0.2045 0.128 Uiso 0.544(11) 1 calc PR C 1
C9 C 0.3360(9) 0.5134(7) 0.2710(8) 0.079(4) Uiso 0.544(11) 1 d PU C 1
H9A H 0.3876 0.4940 0.3053 0.118 Uiso 0.544(11) 1 calc PR C 1
H9B H 0.3427 0.5239 0.2267 0.118 Uiso 0.544(11) 1 calc PR C 1
H9C H 0.2913 0.4793 0.2618 0.118 Uiso 0.544(11) 1 calc PR C 1
C10 C 0.4039(7) 0.6142(6) 0.3579(6) 0.066(4) Uiso 0.544(11) 1 d PU C 1
H10A H 0.4122 0.5998 0.4062 0.099 Uiso 0.544(11) 1 calc PR C 1
H10B H 0.3981 0.6651 0.3540 0.099 Uiso 0.544(11) 1 calc PR C 1
H10C H 0.4517 0.5998 0.3475 0.099 Uiso 0.544(11) 1 calc PR C 1
C8' C 0.2436(12) 0.5598(10) 0.2134(10) 0.127(8) Uiso 0.456(11) 1 d PU C 2
H8'A H 0.2015 0.5273 0.2156 0.190 Uiso 0.456(11) 1 calc PR C 2
H8'B H 0.2714 0.5394 0.1846 0.190 Uiso 0.456(11) 1 calc PR C 2
H8'C H 0.2173 0.6039 0.1920 0.190 Uiso 0.456(11) 1 calc PR C 2
C9' C 0.3681(11) 0.5073(9) 0.3040(10) 0.083(5) Uiso 0.456(11) 1 d PU C 2
H9'A H 0.4152 0.5064 0.3497 0.124 Uiso 0.456(11) 1 calc PR C 2
H9'B H 0.3883 0.5067 0.2656 0.124 Uiso 0.456(11) 1 calc PR C 2
H9'C H 0.3333 0.4662 0.3001 0.124 Uiso 0.456(11) 1 calc PR C 2
C10' C 0.3475(16) 0.6327(12) 0.3008(14) 0.162(10) Uiso 0.456(11) 1 d PU C 2
H10D H 0.3882 0.6414 0.3488 0.243 Uiso 0.456(11) 1 calc PR C 2
H10E H 0.3046 0.6688 0.2881 0.243 Uiso 0.456(11) 1 calc PR C 2
H10F H 0.3750 0.6338 0.2673 0.243 Uiso 0.456(11) 1 calc PR C 2
C11 C -0.0073(5) 0.6251(3) 0.2687(3) 0.0693(18) Uani 1 1 d U . .
C12 C -0.0884(13) 0.6409(8) 0.1877(8) 0.070(4) Uiso 0.504(11) 1 d PU D 15
C13 C -0.0407(10) 0.6691(9) 0.1427(9) 0.106(6) Uiso 0.504(11) 1 d PU D 15
H13C H -0.0802 0.6804 0.0949 0.159 Uiso 0.504(11) 1 calc PR D 15
H13D H -0.0021 0.6333 0.1398 0.159 Uiso 0.504(11) 1 calc PR D 15
H13E H -0.0099 0.7112 0.1650 0.159 Uiso 0.504(11) 1 calc PR D 15
C14 C -0.1352(9) 0.6959(8) 0.1990(8) 0.107(6) Uiso 0.504(11) 1 d PU D 15
H14A H -0.1804 0.7078 0.1542 0.161 Uiso 0.504(11) 1 calc PR D 15
H14B H -0.0996 0.7368 0.2171 0.161 Uiso 0.504(11) 1 calc PR D 15
H14C H -0.1582 0.6813 0.2336 0.161 Uiso 0.504(11) 1 calc PR D 15
C15 C -0.1281(16) 0.5751(11) 0.1569(12) 0.143(9) Uiso 0.504(11) 1 d PU D 15
H15A H -0.1721 0.5841 0.1106 0.214 Uiso 0.504(11) 1 calc PR D 15
H15B H -0.1518 0.5535 0.1883 0.214 Uiso 0.504(11) 1 calc PR D 15
H15C H -0.0870 0.5436 0.1513 0.214 Uiso 0.504(11) 1 calc PR D 15
C12' C -0.0483(12) 0.6386(8) 0.1967(9) 0.078(5) Uiso 0.496(11) 1 d PU D 16
C13' C 0.0028(13) 0.6065(11) 0.1532(11) 0.155(9) Uiso 0.496(11) 1 d PU D 16
H13F H 0.0084 0.5559 0.1608 0.233 Uiso 0.496(11) 1 calc PR D 16
H13G H 0.0579 0.6278 0.1698 0.233 Uiso 0.496(11) 1 calc PR D 16
H13H H -0.0266 0.6161 0.1026 0.233 Uiso 0.496(11) 1 calc PR D 16
C14' C -0.0464(11) 0.7160(9) 0.1786(10) 0.125(7) Uiso 0.496(11) 1 d PU D 16
H14D H -0.0761 0.7433 0.2019 0.187 Uiso 0.496(11) 1 calc PR D 16
H14E H -0.0731 0.7224 0.1272 0.187 Uiso 0.496(11) 1 calc PR D 16
H14F H 0.0110 0.7320 0.1952 0.187 Uiso 0.496(11) 1 calc PR D 16
C15' C -0.1360(13) 0.6059(11) 0.1695(11) 0.103(6) Uiso 0.496(11) 1 d PU D 16
H15D H -0.1669 0.6251 0.1962 0.154 Uiso 0.496(11) 1 calc PR D 16
H15E H -0.1314 0.5551 0.1758 0.154 Uiso 0.496(11) 1 calc PR D 16
H15F H -0.1650 0.6168 0.1191 0.154 Uiso 0.496(11) 1 calc PR D 16
C16 C -0.0870(11) 0.4469(7) 0.3419(7) 0.249(9) Uani 1 1 d U . .
H16A H -0.0906 0.3959 0.3442 0.374 Uiso 1 1 calc R . .
H16B H -0.0922 0.4607 0.2942 0.374 Uiso 1 1 calc R . .
H16C H -0.1316 0.4683 0.3526 0.374 Uiso 1 1 calc R . .
C17 C 0.1628(5) 0.4234(5) 0.6229(4) 0.119(3) Uani 1 1 d U . .
H17A H 0.1722 0.4093 0.6714 0.178 Uiso 1 1 calc R . .
H17B H 0.1782 0.4725 0.6225 0.178 Uiso 1 1 calc R . .
H17C H 0.1965 0.3944 0.6049 0.178 Uiso 1 1 calc R . .
C18 C -0.1909(10) 0.3384(8) 0.3621(8) 0.122(6) Uiso 0.556(12) 1 d P A 7
H18A H -0.2503 0.3456 0.3359 0.182 Uiso 0.556(12) 1 calc PR A 7
H18B H -0.1697 0.3069 0.3353 0.182 Uiso 0.556(12) 1 calc PR A 7
H18C H -0.1621 0.3833 0.3689 0.182 Uiso 0.556(12) 1 calc PR A 7
C19 C -0.2373(11) 0.2566(9) 0.3937(9) 0.112(7) Uiso 0.444(12) 1 d P A 8
H19A H -0.2881 0.2781 0.3602 0.169 Uiso 0.444(12) 1 calc PR A 8
H19B H -0.2496 0.2311 0.4300 0.169 Uiso 0.444(12) 1 calc PR A 8
H19C H -0.2152 0.2241 0.3684 0.169 Uiso 0.444(12) 1 calc PR A 8
C20 C -0.1522(4) 0.2158(3) 0.5782(3) 0.0656(17) Uani 1 1 d U A .
C21 C -0.1731(5) 0.1454(3) 0.6048(4) 0.090(2) Uani 1 1 d U . .
C22 C -0.1543(14) 0.1581(10) 0.6807(10) 0.120(7) Uiso 0.462(14) 1 d PU A 9
H22A H -0.1570 0.2083 0.6888 0.180 Uiso 0.462(14) 1 calc PR A 9
H22B H -0.0986 0.1408 0.7090 0.180 Uiso 0.462(14) 1 calc PR A 9
H22C H -0.1947 0.1336 0.6947 0.180 Uiso 0.462(14) 1 calc PR A 9
C23 C -0.2744(9) 0.1415(7) 0.5706(9) 0.069(5) Uiso 0.462(14) 1 d PU A 9
H23A H -0.2965 0.1684 0.6001 0.104 Uiso 0.462(14) 1 calc PR A 9
H23B H -0.2921 0.0927 0.5686 0.104 Uiso 0.462(14) 1 calc PR A 9
H23C H -0.2952 0.1611 0.5227 0.104 Uiso 0.462(14) 1 calc PR A 9
C24 C -0.1278(13) 0.0894(9) 0.5942(12) 0.101(6) Uiso 0.462(14) 1 d PU A 9
H24A H -0.0739 0.0868 0.6337 0.151 Uiso 0.462(14) 1 calc PR A 9
H24B H -0.1197 0.0963 0.5499 0.151 Uiso 0.462(14) 1 calc PR A 9
H24C H -0.1582 0.0457 0.5915 0.151 Uiso 0.462(14) 1 calc PR A 9
C22' C -0.0947(11) 0.1361(8) 0.6765(8) 0.116(6) Uiso 0.538(14) 1 d PU A 10
H22D H -0.0923 0.1748 0.7086 0.175 Uiso 0.538(14) 1 calc PR A 10
H22E H -0.0445 0.1361 0.6663 0.175 Uiso 0.538(14) 1 calc PR A 10
H22F H -0.0989 0.0918 0.6988 0.175 Uiso 0.538(14) 1 calc PR A 10
C23' C -0.2405(10) 0.1455(8) 0.6214(10) 0.104(6) Uiso 0.538(14) 1 d PU A 10
H23D H -0.2292 0.1733 0.6643 0.156 Uiso 0.538(14) 1 calc PR A 10
H23E H -0.2539 0.0975 0.6296 0.156 Uiso 0.538(14) 1 calc PR A 10
H23F H -0.2873 0.1659 0.5822 0.156 Uiso 0.538(14) 1 calc PR A 10
C24' C -0.1707(9) 0.0862(6) 0.5524(8) 0.065(4) Uiso 0.538(14) 1 d PU A 10
H24D H -0.1854 0.0414 0.5677 0.097 Uiso 0.538(14) 1 calc PR A 10
H24E H -0.1149 0.0831 0.5524 0.097 Uiso 0.538(14) 1 calc PR A 10
H24F H -0.2103 0.0971 0.5046 0.097 Uiso 0.538(14) 1 calc PR A 10
C25 C 0.1254(5) 0.2349(3) 0.5833(4) 0.0788(18) Uani 1 1 d U A .
C26 C 0.1852(5) 0.1827(5) 0.6345(4) 0.104(2) Uani 1 1 d U . .
C27 C 0.1428(5) 0.1421(4) 0.6724(5) 0.138(3) Uani 1 1 d U A .
H27A H 0.1820 0.1091 0.7051 0.207 Uiso 1 1 calc R . .
H27B H 0.0964 0.1162 0.6381 0.207 Uiso 1 1 calc R . .
H27C H 0.1222 0.1741 0.6992 0.207 Uiso 1 1 calc R . .
C28 C 0.2578(6) 0.2244(6) 0.6836(6) 0.183(4) Uani 1 1 d U A .
H28A H 0.2976 0.1928 0.7175 0.274 Uiso 1 1 calc R . .
H28B H 0.2384 0.2587 0.7092 0.274 Uiso 1 1 calc R . .
H28C H 0.2845 0.2486 0.6559 0.274 Uiso 1 1 calc R . .
C29 C 0.2164(7) 0.1312(5) 0.5936(6) 0.185(4) Uani 1 1 d U A .
H29A H 0.2546 0.0980 0.6267 0.278 Uiso 1 1 calc R . .
H29B H 0.2453 0.1568 0.5684 0.278 Uiso 1 1 calc R . .
H29C H 0.1694 0.1058 0.5593 0.278 Uiso 1 1 calc R . .
C30 C -0.0130(4) 0.1878(3) 0.4083(3) 0.0658(17) Uani 1 1 d U A .
C31 C -0.0332(5) 0.1179(3) 0.3687(4) 0.090(2) Uani 1 1 d U . .
C32 C 0.0476(11) 0.0935(8) 0.3599(11) 0.078(5) Uiso 0.462(19) 1 d PU A 11
H32A H 0.0513 0.1161 0.3183 0.117 Uiso 0.462(19) 1 calc PR A 11
H32B H 0.0463 0.0427 0.3538 0.117 Uiso 0.462(19) 1 calc PR A 11
H32C H 0.0959 0.1064 0.4022 0.117 Uiso 0.462(19) 1 calc PR A 11
C33 C -0.1179(12) 0.1320(11) 0.2963(12) 0.111(7) Uiso 0.462(19) 1 d PU A 11
H33A H -0.1083 0.1713 0.2698 0.167 Uiso 0.462(19) 1 calc PR A 11
H33B H -0.1643 0.1429 0.3100 0.167 Uiso 0.462(19) 1 calc PR A 11
H33C H -0.1308 0.0900 0.2666 0.167 Uiso 0.462(19) 1 calc PR A 11
C34 C -0.0597(15) 0.0667(8) 0.4057(11) 0.094(6) Uiso 0.462(19) 1 d PU A 11
H34A H -0.1198 0.0608 0.3826 0.141 Uiso 0.462(19) 1 calc PR A 11
H34B H -0.0453 0.0818 0.4548 0.141 Uiso 0.462(19) 1 calc PR A 11
H34C H -0.0324 0.0221 0.4052 0.141 Uiso 0.462(19) 1 calc PR A 11
C32' C 0.0117(12) 0.1053(9) 0.3244(11) 0.104(6) Uiso 0.538(19) 1 d PU A 12
H32D H -0.0080 0.1371 0.2837 0.157 Uiso 0.538(19) 1 calc PR A 12
H32E H 0.0031 0.0569 0.3077 0.157 Uiso 0.538(19) 1 calc PR A 12
H32F H 0.0708 0.1134 0.3516 0.157 Uiso 0.538(19) 1 calc PR A 12
C33' C -0.1194(12) 0.1058(12) 0.3337(13) 0.144(8) Uiso 0.538(19) 1 d PU A 12
H33D H -0.1420 0.1369 0.2927 0.216 Uiso 0.538(19) 1 calc PR A 12
H33E H -0.1468 0.1149 0.3665 0.216 Uiso 0.538(19) 1 calc PR A 12
H33F H -0.1287 0.0571 0.3179 0.216 Uiso 0.538(19) 1 calc PR A 12
C34' C -0.0016(13) 0.0609(7) 0.4395(9) 0.098(6) Uiso 0.538(19) 1 d PU A 12
H34D H 0.0559 0.0708 0.4703 0.147 Uiso 0.538(19) 1 calc PR A 12
H34E H -0.0060 0.0128 0.4220 0.147 Uiso 0.538(19) 1 calc PR A 12
H34F H -0.0369 0.0666 0.4664 0.147 Uiso 0.538(19) 1 calc PR A 12
C35 C 0.2560(4) 0.3183(3) 0.4320(3) 0.0612(16) Uani 1 1 d U A .
C36 C 0.3324(4) 0.2769(3) 0.4378(4) 0.0747(19) Uani 1 1 d U . .
C37 C 0.3345(10) 0.2836(7) 0.3605(9) 0.069(4) Uiso 0.58(3) 1 d PU A 6
H37D H 0.2815 0.2680 0.3249 0.103 Uiso 0.58(3) 1 calc PR A 6
H37E H 0.3792 0.2545 0.3578 0.103 Uiso 0.58(3) 1 calc PR A 6
H37F H 0.3441 0.3324 0.3514 0.103 Uiso 0.58(3) 1 calc PR A 6
C38 C 0.4102(10) 0.3094(9) 0.4881(11) 0.114(6) Uiso 0.58(3) 1 d PU A 6
H38D H 0.4116 0.3064 0.5364 0.171 Uiso 0.58(3) 1 calc PR A 6
H38E H 0.4123 0.3585 0.4754 0.171 Uiso 0.58(3) 1 calc PR A 6
H38F H 0.4579 0.2845 0.4857 0.171 Uiso 0.58(3) 1 calc PR A 6
C39 C 0.3319(11) 0.2021(7) 0.4582(10) 0.080(5) Uiso 0.58(3) 1 d PU A 6
H39D H 0.3343 0.1994 0.5068 0.120 Uiso 0.58(3) 1 calc PR A 6
H39E H 0.3800 0.1782 0.4554 0.120 Uiso 0.58(3) 1 calc PR A 6
H39F H 0.2811 0.1797 0.4259 0.120 Uiso 0.58(3) 1 calc PR A 6
C37' C 0.3710(15) 0.3014(10) 0.3927(13) 0.076(6) Uiso 0.42(3) 1 d PU A 5
H37A H 0.4221 0.3261 0.4209 0.114 Uiso 0.42(3) 1 calc PR A 5
H37B H 0.3336 0.3332 0.3573 0.114 Uiso 0.42(3) 1 calc PR A 5
H37C H 0.3841 0.2616 0.3687 0.114 Uiso 0.42(3) 1 calc PR A 5
C38' C 0.3964(13) 0.2927(11) 0.5165(12) 0.102(8) Uiso 0.42(3) 1 d PU A 5
H38A H 0.3706 0.2817 0.5501 0.154 Uiso 0.42(3) 1 calc PR A 5
H38B H 0.4118 0.3422 0.5207 0.154 Uiso 0.42(3) 1 calc PR A 5
H38C H 0.4459 0.2639 0.5271 0.154 Uiso 0.42(3) 1 calc PR A 5
C39' C 0.3049(14) 0.1969(9) 0.4276(13) 0.075(6) Uiso 0.42(3) 1 d PU A 5
H39A H 0.3023 0.1791 0.4716 0.112 Uiso 0.42(3) 1 calc PR A 5
H39B H 0.3452 0.1696 0.4158 0.112 Uiso 0.42(3) 1 calc PR A 5
H39C H 0.2503 0.1928 0.3892 0.112 Uiso 0.42(3) 1 calc PR A 5
C40 C 0.0657(4) 0.3745(4) 0.2942(4) 0.0764(19) Uani 1 1 d U A .
C41 C 0.0392(4) 0.3535(4) 0.2159(4) 0.092(2) Uani 1 1 d U . .
C42 C -0.0028(7) 0.2775(6) 0.2056(6) 0.111(5) Uiso 0.704(12) 1 d PU A 13
H42A H -0.0112 0.2644 0.2486 0.166 Uiso 0.704(12) 1 calc PR A 13
H42B H 0.0335 0.2432 0.1965 0.166 Uiso 0.704(12) 1 calc PR A 13
H42C H -0.0563 0.2785 0.1654 0.166 Uiso 0.704(12) 1 calc PR A 13
C43 C 0.1127(8) 0.3478(7) 0.1983(7) 0.117(5) Uiso 0.704(12) 1 d PU A 13
H43A H 0.1399 0.3028 0.2152 0.176 Uiso 0.704(12) 1 calc PR A 13
H43B H 0.1511 0.3858 0.2211 0.176 Uiso 0.704(12) 1 calc PR A 13
H43C H 0.0960 0.3508 0.1468 0.176 Uiso 0.704(12) 1 calc PR A 13
C44 C -0.0231(13) 0.4016(11) 0.1733(11) 0.194(9) Uiso 0.704(12) 1 d PU A 13
H44A H -0.0729 0.3961 0.1835 0.291 Uiso 0.704(12) 1 calc PR A 13
H44B H -0.0364 0.3919 0.1230 0.291 Uiso 0.704(12) 1 calc PR A 13
H44C H -0.0024 0.4495 0.1842 0.291 Uiso 0.704(12) 1 calc PR A 13
C42' C -0.051(2) 0.3671(18) 0.1697(17) 0.118(12) Uiso 0.296(12) 1 d PU A 14
H42D H -0.0865 0.3385 0.1864 0.177 Uiso 0.296(12) 1 calc PR A 14
H42E H -0.0617 0.3549 0.1205 0.177 Uiso 0.296(12) 1 calc PR A 14
H42F H -0.0639 0.4166 0.1725 0.177 Uiso 0.296(12) 1 calc PR A 14
C43' C 0.098(2) 0.2967(18) 0.2197(17) 0.138(13) Uiso 0.296(12) 1 d PU A 14
H43D H 0.0875 0.2563 0.2442 0.208 Uiso 0.296(12) 1 calc PR A 14
H43E H 0.1551 0.3131 0.2457 0.208 Uiso 0.296(12) 1 calc PR A 14
H43F H 0.0918 0.2831 0.1716 0.208 Uiso 0.296(12) 1 calc PR A 14
C44' C 0.0808(17) 0.4108(15) 0.1775(14) 0.104(10) Uiso 0.296(12) 1 d PU A 14
H44D H 0.1026 0.4508 0.2091 0.156 Uiso 0.296(12) 1 calc PR A 14
H44E H 0.0383 0.4268 0.1328 0.156 Uiso 0.296(12) 1 calc PR A 14
H44F H 0.1258 0.3883 0.1682 0.156 Uiso 0.296(12) 1 calc PR A 14

loop_
_atom_site_aniso_label
_atom_site_aniso_U_11
_atom_site_aniso_U_22
_atom_site_aniso_U_33
_atom_site_aniso_U_23
_atom_site_aniso_U_13
_atom_site_aniso_U_12
Mn1 0.0742(6) 0.0406(5) 0.1006(8) 0.0012(5) 0.0648(6) 0.0007(4)
Mn2 0.0585(5) 0.0411(4) 0.0584(6) 0.0041(4) 0.0379(5) 0.0021(4)
Mn3 0.0536(5) 0.0376(4) 0.0564(5) 0.0008(4) 0.0359(4) 0.0002(4)
Mn4 0.0700(6) 0.0346(4) 0.0837(7) 0.0012(4) 0.0557(5) -0.0007(4)
Mn5 0.0769(6) 0.0376(4) 0.0911(7) 0.0013(4) 0.0625(6) 0.0030(4)
Mn6 0.0653(6) 0.0385(4) 0.0728(6) 0.0009(4) 0.0481(5) 0.0006(4)
O1 0.065(3) 0.053(3) 0.094(3) 0.009(2) 0.020(3) -0.004(2)
O2 0.059(3) 0.060(3) 0.106(4) -0.023(2) 0.028(3) 0.005(2)
O3 0.120(4) 0.056(3) 0.148(4) 0.015(3) 0.107(4) 0.018(3)
O4 0.114(4) 0.048(2) 0.163(5) -0.009(3) 0.115(4) -0.005(2)
O5 0.076(3) 0.058(2) 0.055(2) 0.0130(19) 0.038(2) 0.012(2)
O6 0.116(4) 0.055(3) 0.094(4) 0.015(2) 0.074(3) 0.005(3)
O7 0.059(2) 0.0349(18) 0.074(3) 0.0027(17) 0.044(2) -0.0025(16)
O8 0.057(2) 0.0404(19) 0.062(2) 0.0010(16) 0.042(2) -0.0016(16)
O9 0.072(3) 0.048(2) 0.048(3) -0.0043(19) 0.029(2) -0.010(2)
O10 0.049(2) 0.0404(18) 0.051(2) -0.0014(15) 0.0334(18) -0.0081(16)
O11 0.055(2) 0.0397(18) 0.064(2) -0.0003(17) 0.038(2) -0.0007(17)
O12 0.048(2) 0.050(2) 0.057(2) 0.0036(17) 0.031(2) 0.0005(17)
O13 0.063(3) 0.068(3) 0.096(3) -0.011(2) 0.038(3) -0.006(2)
O14 0.106(3) 0.039(2) 0.126(4) 0.004(2) 0.093(3) -0.001(2)
O15 0.091(3) 0.044(2) 0.139(4) -0.002(2) 0.088(3) -0.006(2)
O16 0.079(3) 0.084(3) 0.105(4) 0.028(3) 0.062(3) 0.017(3)
O17 0.067(3) 0.135(4) 0.144(5) 0.068(4) 0.046(3) 0.008(3)
O18 0.085(3) 0.047(2) 0.111(3) -0.016(2) 0.072(3) -0.011(2)
O19 0.133(4) 0.053(3) 0.200(5) -0.036(3) 0.133(4) -0.027(3)
O20 0.105(4) 0.043(2) 0.198(5) -0.005(3) 0.116(4) 0.002(2)
O21 0.085(3) 0.049(2) 0.144(4) 0.014(2) 0.082(3) 0.011(2)
O22 0.162(5) 0.217(7) 0.096(4) -0.068(4) 0.088(4) -0.122(5)
O23 0.124(4) 0.062(3) 0.075(3) -0.001(2) 0.057(3) -0.004(3)
O24 0.051(2) 0.0365(18) 0.060(2) 0.0009(16) 0.0325(19) 0.0012(16)
C1 0.055(4) 0.072(5) 0.086(5) -0.011(4) 0.041(4) -0.002(4)
C2 0.102(6) 0.087(6) 0.118(7) -0.020(5) 0.018(5) 0.017(5)
C6 0.072(4) 0.058(4) 0.083(5) -0.003(3) 0.050(4) 0.000(3)
C7 0.126(6) 0.063(4) 0.147(7) 0.014(4) 0.112(6) 0.017(4)
C11 0.108(6) 0.055(4) 0.058(5) 0.011(3) 0.047(5) 0.014(4)
C16 0.42(3) 0.188(15) 0.189(16) 0.056(11) 0.170(17) 0.110(16)
C17 0.117(8) 0.154(8) 0.098(7) -0.010(6) 0.056(6) 0.011(6)
C20 0.074(4) 0.042(3) 0.106(5) 0.008(3) 0.062(4) -0.002(3)
C21 0.118(6) 0.047(3) 0.156(7) 0.009(4) 0.111(6) -0.001(4)
C25 0.099(5) 0.067(4) 0.077(5) 0.017(3) 0.040(4) 0.004(4)
C26 0.084(5) 0.122(6) 0.110(7) 0.051(5) 0.042(5) 0.018(4)
C27 0.131(7) 0.136(7) 0.154(8) 0.088(6) 0.064(6) 0.019(6)
C28 0.111(7) 0.195(10) 0.181(10) 0.090(7) -0.011(6) -0.014(6)
C29 0.196(11) 0.173(9) 0.224(11) 0.080(7) 0.122(9) 0.111(8)
C30 0.077(4) 0.049(3) 0.091(5) -0.004(3) 0.054(4) -0.001(3)
C31 0.125(6) 0.055(4) 0.128(7) -0.022(4) 0.092(6) -0.018(4)
C35 0.081(4) 0.048(3) 0.075(4) 0.001(3) 0.052(4) 0.008(3)
C36 0.085(5) 0.057(4) 0.099(5) 0.010(4) 0.054(4) 0.013(3)
C40 0.073(5) 0.099(5) 0.074(5) -0.020(4) 0.047(4) -0.010(4)
C41 0.074(5) 0.133(7) 0.073(5) -0.008(4) 0.034(4) 0.009(5)

loop_
_atom_type_symbol
_atom_type_description
_atom_type_scat_dispersion_real
_atom_type_scat_dispersion_imag
_atom_type_scat_source
C C 0.0033 0.0016 'International Tables Vol C Tables 4.2.6.8 and 6.1.1.4'
H H 0.0000 0.0000 'International Tables Vol C Tables 4.2.6.8 and 6.1.1.4'
O O 0.0106 0.0060 'International Tables Vol C Tables 4.2.6.8 and 6.1.1.4'
Mn Mn 0.3368 0.7283 'International Tables Vol C Tables 4.2.6.8 and 6.1.1.4'

loop_
_geom_angle_atom_site_label_1
_geom_angle_atom_site_label_2
_geom_angle_atom_site_label_3
_geom_angle
_geom_angle_site_symmetry_1
_geom_angle_site_symmetry_3
_geom_angle_publ_flag
O8 Mn1 O7 82.93(13) . . ?
O8 Mn1 O4 96.61(14) . . ?
O7 Mn1 O4 173.8(2) . . ?
O8 Mn1 O15 175.84(16) . 3_566 ?
O7 Mn1 O15 93.51(14) . 3_566 ?
O4 Mn1 O15 86.70(15) . 3_566 ?
O8 Mn1 O2 91.28(15) . . ?
O7 Mn1 O2 96.34(15) . . ?
O4 Mn1 O2 89.81(19) . . ?
O15 Mn1 O2 91.24(18) 3_566 . ?
O8 Mn1 O6 86.52(16) . . ?
O7 Mn1 O6 86.01(16) . . ?
O4 Mn1 O6 87.83(19) . . ?
O15 Mn1 O6 91.11(18) 3_566 . ?
O2 Mn1 O6 176.57(15) . . ?
O8 Mn1 Mn2 41.87(9) . . ?
O7 Mn1 Mn2 42.12(10) . . ?
O4 Mn1 Mn2 135.97(13) . . ?
O15 Mn1 Mn2 134.21(11) 3_566 . ?
O2 Mn1 Mn2 102.39(11) . . ?
O6 Mn1 Mn2 77.68(12) . . ?
O8 Mn2 O7 85.65(14) . . ?
O8 Mn2 O10 92.89(14) . . ?
O7 Mn2 O10 89.77(14) . . ?
O8 Mn2 O9 91.61(16) . . ?
O7 Mn2 O9 170.37(17) . . ?
O10 Mn2 O9 81.13(15) . . ?
O8 Mn2 O5 92.83(15) . . ?
O7 Mn2 O5 95.66(16) . . ?
O10 Mn2 O5 172.40(15) . . ?
O9 Mn2 O5 93.70(17) . . ?
O8 Mn2 O12 175.36(16) . 3_566 ?
O7 Mn2 O12 92.22(14) . 3_566 ?
O10 Mn2 O12 82.97(14) . 3_566 ?
O9 Mn2 O12 89.81(16) . 3_566 ?
O5 Mn2 O12 91.49(15) . 3_566 ?
O8 Mn2 Mn1 43.24(10) . . ?
O7 Mn2 Mn1 43.52(9) . . ?
O10 Mn2 Mn1 99.50(10) . . ?
O9 Mn2 Mn1 134.82(13) . . ?
O5 Mn2 Mn1 88.10(12) . . ?
O12 Mn2 Mn1 135.31(10) 3_566 . ?
O8 Mn2 Mn3 90.21(10) . . ?
O7 Mn2 Mn3 130.41(11) . . ?
O10 Mn2 Mn3 41.05(9) . . ?
O9 Mn2 Mn3 40.24(12) . . ?
O5 Mn2 Mn3 133.92(12) . . ?
O12 Mn2 Mn3 88.03(10) 3_566 . ?
Mn1 Mn2 Mn3 122.75(4) . . ?
O8 Mn2 Mn3 134.72(11) . 3_566 ?
O7 Mn2 Mn3 87.75(10) . 3_566 ?
O10 Mn2 Mn3 42.30(9) . 3_566 ?
O9 Mn2 Mn3 87.63(12) . 3_566 ?
O5 Mn2 Mn3 132.42(11) . 3_566 ?
O12 Mn2 Mn3 40.93(11) 3_566 3_566 ?
Mn1 Mn2 Mn3 122.99(4) . 3_566 ?
Mn3 Mn2 Mn3 61.47(3) . 3_566 ?
O24 Mn3 O11 84.21(13) . . ?
O24 Mn3 O9 90.73(16) . . ?
O11 Mn3 O9 95.81(16) . . ?
O24 Mn3 O12 94.53(14) . . ?
O11 Mn3 O12 89.66(15) . . ?
O9 Mn3 O12 172.77(16) . . ?
O24 Mn3 O10 97.64(13) . . ?
O11 Mn3 O10 176.74(15) . . ?
O9 Mn3 O10 81.51(15) . . ?
O12 Mn3 O10 92.86(14) . . ?
O24 Mn3 O10 175.81(15) . 3_566 ?
O11 Mn3 O10 97.57(13) . 3_566 ?
O9 Mn3 O10 92.85(16) . 3_566 ?
O12 Mn3 O10 81.71(14) . 3_566 ?
O10 Mn3 O10 80.77(13) . 3_566 ?
O24 Mn3 Mn5 41.30(9) . . ?
O11 Mn3 Mn5 42.91(9) . . ?
O9 Mn3 Mn5 94.26(13) . . ?
O12 Mn3 Mn5 92.96(10) . . ?
O10 Mn3 Mn5 138.87(9) . . ?
O10 Mn3 Mn5 140.35(9) 3_566 . ?
O24 Mn3 Mn2 92.79(10) . . ?
O11 Mn3 Mn2 136.85(11) . . ?
O9 Mn3 Mn2 41.08(11) . . ?
O12 Mn3 Mn2 133.44(11) . . ?
O10 Mn3 Mn2 40.58(10) . . ?
O10 Mn3 Mn2 88.50(9) 3_566 . ?
Mn5 Mn3 Mn2 121.08(3) . . ?
O24 Mn3 Mn2 135.70(11) . 3_566 ?
O11 Mn3 Mn2 91.29(9) . 3_566 ?
O9 Mn3 Mn2 133.54(13) . 3_566 ?
O12 Mn3 Mn2 41.27(10) . 3_566 ?
O10 Mn3 Mn2 89.25(9) . 3_566 ?
O10 Mn3 Mn2 40.69(9) 3_566 3_566 ?
Mn5 Mn3 Mn2 120.39(3) . 3_566 ?
Mn2 Mn3 Mn2 118.53(3) . 3_566 ?
O24 Mn3 Mn3 138.44(10) . 3_566 ?
O11 Mn3 Mn3 137.34(10) . 3_566 ?
O9 Mn3 Mn3 86.40(13) . 3_566 ?
O12 Mn3 Mn3 86.37(10) . 3_566 ?
O10 Mn3 Mn3 40.93(9) . 3_566 ?
O10 Mn3 Mn3 39.84(9) 3_566 3_566 ?
Mn5 Mn3 Mn3 179.27(6) . 3_566 ?
Mn2 Mn3 Mn3 59.31(3) . 3_566 ?
Mn2 Mn3 Mn3 59.22(3) 3_566 3_566 ?
O11 Mn4 O7 96.66(13) . 3_566 ?
O11 Mn4 O14 173.33(15) . . ?
O7 Mn4 O14 89.80(14) 3_566 . ?
O11 Mn4 O18 89.72(14) . . ?
O7 Mn4 O18 170.78(15) 3_566 . ?
O14 Mn4 O18 83.67(15) . . ?
O11 Mn4 O16 98.11(15) . . ?
O7 Mn4 O16 96.04(17) 3_566 . ?
O14 Mn4 O16 82.80(17) . . ?
O18 Mn4 O16 89.61(18) . . ?
O11 Mn4 O13 90.65(15) . . ?
O7 Mn4 O13 90.36(15) 3_566 . ?
O14 Mn4 O13 87.64(17) . . ?
O18 Mn4 O13 82.90(16) . . ?
O16 Mn4 O13 168.45(16) . . ?
O24 Mn5 O11 82.64(13) . . ?
O24 Mn5 O19 172.4(2) . . ?
O11 Mn5 O19 95.28(16) . . ?
O24 Mn5 O20 94.35(15) . . ?
O11 Mn5 O20 176.95(16) . . ?
O19 Mn5 O20 87.77(18) . . ?
O24 Mn5 O17 99.10(19) . . ?
O11 Mn5 O17 96.42(17) . . ?
O19 Mn5 O17 88.4(2) . . ?
O20 Mn5 O17 83.5(2) . . ?
O24 Mn5 O22 89.27(18) . . ?
O11 Mn5 O22 93.1(2) . . ?
O19 Mn5 O22 83.5(2) . . ?
O20 Mn5 O22 87.4(2) . . ?
O17 Mn5 O22 168.1(2) . . ?
O24 Mn5 Mn3 40.87(9) . . ?
O11 Mn5 Mn3 41.77(9) . . ?
O19 Mn5 Mn3 136.58(14) . . ?
O20 Mn5 Mn3 135.22(12) . . ?
O17 Mn5 Mn3 100.45(16) . . ?
O22 Mn5 Mn3 91.44(18) . . ?
O8 Mn6 O21 173.72(14) . . ?
O8 Mn6 O23 91.15(17) . . ?
O21 Mn6 O23 88.88(19) . . ?
O8 Mn6 O1 94.85(16) . . ?
O21 Mn6 O1 84.46(19) . . ?
O23 Mn6 O1 171.30(18) . . ?
O8 Mn6 O24 96.93(12) . . ?
O21 Mn6 O24 89.31(14) . . ?
O23 Mn6 O24 96.18(16) . . ?
O1 Mn6 O24 89.35(15) . . ?
O8 Mn6 O3 89.34(14) . . ?
O21 Mn6 O3 84.40(16) . . ?
O23 Mn6 O3 85.78(19) . . ?
O1 Mn6 O3 88.00(18) . . ?
O24 Mn6 O3 173.38(16) . . ?
C1 O1 Mn6 135.8(4) . . ?
C1 O2 Mn1 129.4(4) . . ?
C6 O3 Mn6 135.1(4) . . ?
C6 O4 Mn1 132.6(4) . . ?
C11 O5 Mn2 124.2(4) . . ?
C11 O6 Mn1 123.8(4) . . ?
Mn2 O7 Mn1 94.36(14) . . ?
Mn2 O7 Mn4 132.62(16) . 3_566 ?
Mn1 O7 Mn4 130.35(18) . 3_566 ?
Mn2 O8 Mn1 94.89(14) . . ?
Mn2 O8 Mn6 133.02(16) . . ?
Mn1 O8 Mn6 124.45(18) . . ?
C16 O9 Mn3 125.3(7) . . ?
C16 O9 Mn2 124.9(7) . . ?
Mn3 O9 Mn2 98.68(18) . . ?
Mn2 O10 Mn3 98.37(15) . . ?
Mn2 O10 Mn3 97.01(15) . 3_566 ?
Mn3 O10 Mn3 99.23(13) . 3_566 ?
Mn3 O11 Mn4 129.73(17) . . ?
Mn3 O11 Mn5 95.32(14) . . ?
Mn4 O11 Mn5 120.54(16) . . ?
C17 O12 Mn3 123.5(4) . . ?
C17 O12 Mn2 128.4(4) . 3_566 ?
Mn3 O12 Mn2 97.80(17) . 3_566 ?
C18 O13 C19 90.8(10) . . ?
C18 O13 Mn4 123.6(7) . . ?
C19 O13 Mn4 121.0(8) . . ?
C18 O13 H13A 118.2 . . ?
C19 O13 H13A 56.0 . . ?
Mn4 O13 H13A 118.2 . . ?
C18 O13 H13B 55.1 . . ?
C19 O13 H13B 119.0 . . ?
Mn4 O13 H13B 120.0 . . ?
H13A O13 H13B 94.4 . . ?
C20 O14 Mn4 135.2(3) . . ?
C20 O15 Mn1 131.8(3) . 3_566 ?
C25 O16 Mn4 133.0(4) . . ?
C25 O17 Mn5 126.9(5) . . ?
C30 O18 Mn4 134.7(4) . . ?
C30 O19 Mn5 132.8(4) . . ?
C35 O20 Mn5 135.6(4) . . ?
C35 O21 Mn6 134.5(4) . . ?
C40 O22 Mn5 129.6(5) . . ?
C40 O23 Mn6 136.4(4) . . ?
Mn3 O24 Mn5 97.83(14) . . ?
Mn3 O24 Mn6 126.67(16) . . ?
Mn5 O24 Mn6 121.20(15) . . ?
O1 C1 O2 124.3(6) . . ?
O1 C1 C2 114.6(6) . . ?
O2 C1 C2 121.0(6) . . ?
C4' C2 C3 129(2) . . ?
C4' C2 C1 114(2) . . ?
C3 C2 C1 117.0(11) . . ?
C4' C2 C5 49.6(19) . . ?
C3 C2 C5 115.4(12) . . ?
C1 C2 C5 110.3(8) . . ?
C4' C2 C4 50(2) . . ?
C3 C2 C4 111.4(10) . . ?
C1 C2 C4 101.1(7) . . ?
C5 C2 C4 99.2(9) . . ?
C4' C2 C3' 122(2) . . ?
C3 C2 C3' 33.7(10) . . ?
C1 C2 C3' 106.2(11) . . ?
C5 C2 C3' 142.0(13) . . ?
C4 C2 C3' 83.8(11) . . ?
C4' C2 C5' 122(2) . . ?
C3 C2 C5' 56.0(10) . . ?
C1 C2 C5' 99.9(10) . . ?
C5 C2 C5' 75.2(10) . . ?
C4 C2 C5' 158.9(11) . . ?
C3' C2 C5' 88.4(14) . . ?
C2 C3 H3A 109.5 . . ?
C2 C3 H3B 109.5 . . ?
H3A C3 H3B 109.5 . . ?
C2 C3 H3C 109.5 . . ?
H3A C3 H3C 109.5 . . ?
H3B C3 H3C 109.5 . . ?
C2 C4 H4A 109.5 . . ?
C2 C4 H4B 109.5 . . ?
H4A C4 H4B 109.5 . . ?
C2 C4 H4C 109.5 . . ?
H4A C4 H4C 109.5 . . ?
H4B C4 H4C 109.5 . . ?
C2 C5 H5A 109.5 . . ?
C2 C5 H5B 109.5 . . ?
H5A C5 H5B 109.5 . . ?
C2 C5 H5C 109.5 . . ?
H5A C5 H5C 109.5 . . ?
H5B C5 H5C 109.5 . . ?
C2 C3' H3'A 109.5 . . ?
C2 C3' H3'B 109.5 . . ?
H3'A C3' H3'B 109.5 . . ?
C2 C3' H3'C 109.5 . . ?
H3'A C3' H3'C 109.5 . . ?
H3'B C3' H3'C 109.5 . . ?
C2 C4' H4'A 109.5 . . ?
C2 C4' H4'B 109.5 . . ?
H4'A C4' H4'B 109.5 . . ?
C2 C4' H4'C 109.5 . . ?
H4'A C4' H4'C 109.5 . . ?
H4'B C4' H4'C 109.5 . . ?
C2 C5' H5'A 109.5 . . ?
C2 C5' H5'B 109.5 . . ?
H5'A C5' H5'B 109.5 . . ?
C2 C5' H5'C 109.5 . . ?
H5'A C5' H5'C 109.5 . . ?
H5'B C5' H5'C 109.5 . . ?
O3 C6 O4 125.2(5) . . ?
O3 C6 C7 117.8(5) . . ?
O4 C6 C7 117.0(5) . . ?
C10' C7 C9 126.1(14) . . ?
C10' C7 C8 56.6(12) . . ?
C9 C7 C8 114.1(10) . . ?
C10' C7 C6 117.1(13) . . ?
C9 C7 C6 115.5(8) . . ?
C8 C7 C6 109.5(7) . . ?
C10' C7 C9' 120.0(15) . . ?
C9 C7 C9' 26.5(8) . . ?
C8 C7 C9' 136.2(9) . . ?
C6 C7 C9' 108.8(8) . . ?
C10' C7 C10 46.9(13) . . ?
C9 C7 C10 110.5(8) . . ?
C8 C7 C10 103.5(8) . . ?
C6 C7 C10 102.4(6) . . ?
C9' C7 C10 88.3(9) . . ?
C10' C7 C8' 109.6(15) . . ?
C9 C7 C8' 69.6(9) . . ?
C8 C7 C8' 55.9(8) . . ?
C6 C7 C8' 101.7(8) . . ?
C9' C7 C8' 96.0(10) . . ?
C10 C7 C8' 152.8(8) . . ?
C7 C8 H8A 109.5 . . ?
C7 C8 H8B 109.5 . . ?
H8A C8 H8B 109.5 . . ?
C7 C8 H8C 109.5 . . ?
H8A C8 H8C 109.5 . . ?
H8B C8 H8C 109.5 . . ?
C7 C9 H9A 109.5 . . ?
C7 C9 H9B 109.5 . . ?
H9A C9 H9B 109.5 . . ?
C7 C9 H9C 109.5 . . ?
H9A C9 H9C 109.5 . . ?
H9B C9 H9C 109.5 . . ?
C7 C10 H10A 109.5 . . ?
C7 C10 H10B 109.5 . . ?
H10A C10 H10B 109.5 . . ?
C7 C10 H10C 109.5 . . ?
H10A C10 H10C 109.5 . . ?
H10B C10 H10C 109.5 . . ?
C7 C8' H8'A 109.5 . . ?
C7 C8' H8'B 109.5 . . ?
H8'A C8' H8'B 109.5 . . ?
C7 C8' H8'C 109.5 . . ?
H8'A C8' H8'C 109.5 . . ?
H8'B C8' H8'C 109.5 . . ?
C7 C9' H9'A 109.5 . . ?
C7 C9' H9'B 109.5 . . ?
H9'A C9' H9'B 109.5 . . ?
C7 C9' H9'C 109.5 . . ?
H9'A C9' H9'C 109.5 . . ?
H9'B C9' H9'C 109.5 . . ?
C7 C10' H10D 109.5 . . ?
C7 C10' H10E 109.5 . . ?
H10D C10' H10E 109.5 . . ?
C7 C10' H10F 109.5 . . ?
H10D C10' H10F 109.5 . . ?
H10E C10' H10F 109.5 . . ?
O6 C11 O5 126.1(6) . . ?
O6 C11 C12' 111.2(9) . . ?
O5 C11 C12' 122.6(10) . . ?
O6 C11 C12 128.2(8) . . ?
O5 C11 C12 105.2(8) . . ?
C12' C11 C12 20.5(8) . . ?
C14 C12 C15 120(2) . . ?
C14 C12 C13 108.5(13) . . ?
C15 C12 C13 108.5(14) . . ?
C14 C12 C11 106.7(11) . . ?
C15 C12 C11 109.8(13) . . ?
C13 C12 C11 101.2(13) . . ?
C12 C13 H13C 109.5 . . ?
C12 C13 H13D 109.5 . . ?
H13C C13 H13D 109.5 . . ?
C12 C13 H13E 109.5 . . ?
H13C C13 H13E 109.5 . . ?
H13D C13 H13E 109.5 . . ?
C12 C14 H14A 109.5 . . ?
C12 C14 H14B 109.5 . . ?
H14A C14 H14B 109.5 . . ?
C12 C14 H14C 109.5 . . ?
H14A C14 H14C 109.5 . . ?
H14B C14 H14C 109.5 . . ?
C12 C15 H15A 109.5 . . ?
C12 C15 H15B 109.5 . . ?
H15A C15 H15B 109.5 . . ?
C12 C15 H15C 109.5 . . ?
H15A C15 H15C 109.5 . . ?
H15B C15 H15C 109.5 . . ?
C11 C12' C14' 112.7(13) . . ?
C11 C12' C15' 110.0(13) . . ?
C14' C12' C15' 114.5(16) . . ?
C11 C12' C13' 110.1(14) . . ?
C14' C12' C13' 99.7(14) . . ?
C15' C12' C13' 109.4(14) . . ?
C12' C13' H13F 109.5 . . ?
C12' C13' H13G 109.5 . . ?
H13F C13' H13G 109.5 . . ?
C12' C13' H13H 109.5 . . ?
H13F C13' H13H 109.5 . . ?
H13G C13' H13H 109.5 . . ?
C12' C14' H14D 109.5 . . ?
C12' C14' H14E 109.5 . . ?
H14D C14' H14E 109.5 . . ?
C12' C14' H14F 109.5 . . ?
H14D C14' H14F 109.5 . . ?
H14E C14' H14F 109.5 . . ?
C12' C15' H15D 109.5 . . ?
C12' C15' H15E 109.5 . . ?
H15D C15' H15E 109.5 . . ?
C12' C15' H15F 109.5 . . ?
H15D C15' H15F 109.5 . . ?
H15E C15' H15F 109.5 . . ?
O9 C16 H16A 109.5 . . ?
O9 C16 H16B 109.5 . . ?
H16A C16 H16B 109.5 . . ?
O9 C16 H16C 109.5 . . ?
H16A C16 H16C 109.5 . . ?
H16B C16 H16C 109.5 . . ?
O12 C17 H17A 109.5 . . ?
O12 C17 H17B 109.5 . . ?
H17A C17 H17B 109.5 . . ?
O12 C17 H17C 109.5 . . ?
H17A C17 H17C 109.5 . . ?
H17B C17 H17C 109.5 . . ?
O13 C18 H13B 43.5 . . ?
O13 C18 H18A 109.5 . . ?
H13B C18 H18A 93.9 . . ?
O13 C18 H18B 109.5 . . ?
H13B C18 H18B 150.5 . . ?
H18A C18 H18B 109.5 . . ?
O13 C18 H18C 109.5 . . ?
H13B C18 H18C 77.7 . . ?
H18A C18 H18C 109.5 . . ?
H18B C18 H18C 109.5 . . ?
O13 C19 H19A 109.5 . . ?
O13 C19 H19B 109.5 . . ?
H19A C19 H19B 109.5 . . ?
O13 C19 H19C 109.5 . . ?
H19A C19 H19C 109.5 . . ?
H19B C19 H19C 109.5 . . ?
O14 C20 O15 126.5(5) . . ?
O14 C20 C21 117.2(5) . . ?
O15 C20 C21 116.3(5) . . ?
C23' C21 C24 130.2(11) . . ?
C23' C21 C22 66.3(9) . . ?
C24 C21 C22 112.3(12) . . ?
C23' C21 C20 115.8(8) . . ?
C24 C21 C20 112.6(8) . . ?
C22 C21 C20 103.8(9) . . ?
C23' C21 C24' 115.5(10) . . ?
C24 C21 C24' 34.5(8) . . ?
C22 C21 C24' 141.4(10) . . ?
C20 C21 C24' 108.3(6) . . ?
C23' C21 C22' 107.4(10) . . ?
C24 C21 C22' 73.6(10) . . ?
C22 C21 C22' 44.3(9) . . ?
C20 C21 C22' 100.6(8) . . ?
C24' C21 C22' 107.9(9) . . ?
C23' C21 C23 36.7(8) . . ?
C24 C21 C23 119.0(11) . . ?
C22 C21 C23 102.9(10) . . ?
C20 C21 C23 104.7(7) . . ?
C24' C21 C23 89.2(8) . . ?
C22' C21 C23 143.1(9) . . ?
C21 C22 H22A 109.5 . . ?
C21 C22 H22B 109.5 . . ?
H22A C22 H22B 109.5 . . ?
C21 C22 H22C 109.5 . . ?
H22A C22 H22C 109.5 . . ?
H22B C22 H22C 109.5 . . ?
C21 C23 H23A 109.5 . . ?
C21 C23 H23B 109.5 . . ?
H23A C23 H23B 109.5 . . ?
C21 C23 H23C 109.5 . . ?
H23A C23 H23C 109.5 . . ?
H23B C23 H23C 109.5 . . ?
C21 C24 H24A 109.5 . . ?
C21 C24 H24B 109.5 . . ?
H24A C24 H24B 109.5 . . ?
C21 C24 H24C 109.5 . . ?
H24A C24 H24C 109.5 . . ?
H24B C24 H24C 109.5 . . ?
C21 C22' H22D 109.5 . . ?
C21 C22' H22E 109.5 . . ?
H22D C22' H22E 109.5 . . ?
C21 C22' H22F 109.5 . . ?
H22D C22' H22F 109.5 . . ?
H22E C22' H22F 109.5 . . ?
C21 C23' H23D 109.5 . . ?
C21 C23' H23E 109.5 . . ?
H23D C23' H23E 109.5 . . ?
C21 C23' H23F 109.5 . . ?
H23D C23' H23F 109.5 . . ?
H23E C23' H23F 109.5 . . ?
C21 C24' H24D 109.5 . . ?
C21 C24' H24E 109.5 . . ?
H24D C24' H24E 109.5 . . ?
C21 C24' H24F 109.5 . . ?
H24D C24' H24F 109.5 . . ?
H24E C24' H24F 109.5 . . ?
O16 C25 O17 127.0(7) . . ?
O16 C25 C26 118.9(6) . . ?
O17 C25 C26 114.0(7) . . ?
C27 C26 C28 113.0(8) . . ?
C27 C26 C29 107.9(8) . . ?
C28 C26 C29 108.6(8) . . ?
C27 C26 C25 110.5(7) . . ?
C28 C26 C25 106.7(7) . . ?
C29 C26 C25 110.1(7) . . ?
C26 C27 H27A 109.5 . . ?
C26 C27 H27B 109.5 . . ?
H27A C27 H27B 109.5 . . ?
C26 C27 H27C 109.5 . . ?
H27A C27 H27C 109.5 . . ?
H27B C27 H27C 109.5 . . ?
C26 C28 H28A 109.5 . . ?
C26 C28 H28B 109.5 . . ?
H28A C28 H28B 109.5 . . ?
C26 C28 H28C 109.5 . . ?
H28A C28 H28C 109.5 . . ?
H28B C28 H28C 109.5 . . ?
C26 C29 H29A 109.5 . . ?
C26 C29 H29B 109.5 . . ?
H29A C29 H29B 109.5 . . ?
C26 C29 H29C 109.5 . . ?
H29A C29 H29C 109.5 . . ?
H29B C29 H29C 109.5 . . ?
O18 C30 O19 123.6(5) . . ?
O18 C30 C31 117.9(5) . . ?
O19 C30 C31 118.4(5) . . ?
C33' C31 C34 69.7(10) . . ?
C33' C31 C32' 113.0(12) . . ?
C34 C31 C32' 126.4(10) . . ?
C33' C31 C30 113.2(10) . . ?
C34 C31 C30 112.1(9) . . ?
C32' C31 C30 114.3(8) . . ?
C33' C31 C32 136.6(12) . . ?
C34 C31 C32 110.5(11) . . ?
C32' C31 C32 30.1(8) . . ?
C30 C31 C32 106.7(8) . . ?
C33' C31 C33 33.7(10) . . ?
C34 C31 C33 102.9(11) . . ?
C32' C31 C33 89.0(11) . . ?
C30 C31 C33 105.9(8) . . ?
C32 C31 C33 118.7(10) . . ?
C33' C31 C34' 104.7(11) . . ?
C34 C31 C34' 35.1(8) . . ?
C32' C31 C34' 110.4(10) . . ?
C30 C31 C34' 100.1(7) . . ?
C32 C31 C34' 84.0(9) . . ?
C33 C31 C34' 137.4(10) . . ?
C31 C32 H32A 109.5 . . ?
C31 C32 H32B 109.5 . . ?
H32A C32 H32B 109.5 . . ?
C31 C32 H32C 109.5 . . ?
H32A C32 H32C 109.5 . . ?
H32B C32 H32C 109.5 . . ?
C31 C33 H33A 109.5 . . ?
C31 C33 H33B 109.5 . . ?
H33A C33 H33B 109.5 . . ?
C31 C33 H33C 109.5 . . ?
H33A C33 H33C 109.5 . . ?
H33B C33 H33C 109.5 . . ?
C31 C34 H34A 109.5 . . ?
C31 C34 H34B 109.5 . . ?
H34A C34 H34B 109.5 . . ?
C31 C34 H34C 109.5 . . ?
H34A C34 H34C 109.5 . . ?
H34B C34 H34C 109.5 . . ?
C31 C32' H32D 109.5 . . ?
C31 C32' H32E 109.5 . . ?
H32D C32' H32E 109.5 . . ?
C31 C32' H32F 109.5 . . ?
H32D C32' H32F 109.5 . . ?
H32E C32' H32F 109.5 . . ?
C31 C33' H33D 109.5 . . ?
C31 C33' H33E 109.5 . . ?
H33D C33' H33E 109.5 . . ?
C31 C33' H33F 109.5 . . ?
H33D C33' H33F 109.5 . . ?
H33E C33' H33F 109.5 . . ?
C31 C34' H34D 109.5 . . ?
C31 C34' H34E 109.5 . . ?
H34D C34' H34E 109.5 . . ?
C31 C34' H34F 109.5 . . ?
H34D C34' H34F 109.5 . . ?
H34E C34' H34F 109.5 . . ?
O20 C35 O21 124.0(5) . . ?
O20 C35 C36 119.8(5) . . ?
O21 C35 C36 116.2(5) . . ?
C37' C36 C38 76.9(10) . . ?
C37' C36 C39 123.7(9) . . ?
C38 C36 C39 108.0(10) . . ?
C37' C36 C35 114.0(8) . . ?
C38 C36 C35 112.4(8) . . ?
C39 C36 C35 114.8(7) . . ?
C37' C36 C39' 115.4(11) . . ?
C38 C36 C39' 129.8(11) . . ?
C39 C36 C39' 23.2(8) . . ?
C35 C36 C39' 106.0(8) . . ?
C37' C36 C38' 105.6(12) . . ?
C38 C36 C38' 29.0(9) . . ?
C39 C36 C38' 88.6(10) . . ?
C35 C36 C38' 103.5(9) . . ?
C39' C36 C38' 111.8(11) . . ?
C37' C36 C37 29.8(9) . . ?
C38 C36 C37 106.6(8) . . ?
C39 C36 C37 111.0(8) . . ?
C35 C36 C37 103.8(6) . . ?
C39' C36 C37 93.9(8) . . ?
C38' C36 C37 135.0(10) . . ?
C36 C37 H37D 109.5 . . ?
C36 C37 H37E 109.5 . . ?
H37D C37 H37E 109.5 . . ?
C36 C37 H37F 109.5 . . ?
H37D C37 H37F 109.5 . . ?
H37E C37 H37F 109.5 . . ?
C36 C38 H38D 109.5 . . ?
C36 C38 H38E 109.5 . . ?
H38D C38 H38E 109.5 . . ?
C36 C38 H38F 109.5 . . ?
H38D C38 H38F 109.5 . . ?
H38E C38 H38F 109.5 . . ?
C36 C39 H39D 109.5 . . ?
C36 C39 H39E 109.5 . . ?
H39D C39 H39E 109.5 . . ?
C36 C39 H39F 109.5 . . ?
H39D C39 H39F 109.5 . . ?
H39E C39 H39F 109.5 . . ?
C36 C37' H37A 109.5 . . ?
C36 C37' H37B 109.5 . . ?
H37A C37' H37B 109.5 . . ?
C36 C37' H37C 109.5 . . ?
H37A C37' H37C 109.5 . . ?
H37B C37' H37C 109.5 . . ?
C36 C38' H38A 109.5 . . ?
C36 C38' H38B 109.5 . . ?
H38A C38' H38B 109.5 . . ?
C36 C38' H38C 109.5 . . ?
H38A C38' H38C 109.5 . . ?
H38B C38' H38C 109.5 . . ?
C36 C39' H39A 109.5 . . ?
C36 C39' H39B 109.5 . . ?
H39A C39' H39B 109.5 . . ?
C36 C39' H39C 109.5 . . ?
H39A C39' H39C 109.5 . . ?
H39B C39' H39C 109.5 . . ?
O23 C40 O22 124.4(7) . . ?
O23 C40 C41 118.2(6) . . ?
O22 C40 C41 116.9(7) . . ?
C44 C41 C43 115.6(11) . . ?
C44 C41 C43' 148.5(16) . . ?
C43 C41 C43' 45.3(13) . . ?
C44 C41 C42' 31.6(14) . . ?
C43 C41 C42' 131.5(14) . . ?
C43' C41 C42' 134.2(19) . . ?
C44 C41 C40 108.6(10) . . ?
C43 C41 C40 109.5(7) . . ?
C43' C41 C40 102.3(14) . . ?
C42' C41 C40 115.1(13) . . ?
C44 C41 C42 107.3(11) . . ?
C43 C41 C42 107.5(8) . . ?
C43' C41 C42 67.6(14) . . ?
C42' C41 C42 76.0(14) . . ?
C40 C41 C42 108.1(7) . . ?
C44 C41 C44' 70.2(12) . . ?
C43 C41 C44' 49.6(10) . . ?
C43' C41 C44' 94.7(16) . . ?
C42' C41 C44' 97.8(17) . . ?
C40 C41 C44' 107.9(11) . . ?
C42 C41 C44' 142.5(11) . . ?
C41 C42 H42A 109.5 . . ?
C41 C42 H42B 109.5 . . ?
H42A C42 H42B 109.5 . . ?
C41 C42 H42C 109.5 . . ?
H42A C42 H42C 109.5 . . ?
H42B C42 H42C 109.5 . . ?
C41 C43 H43A 109.5 . . ?
C41 C43 H43B 109.5 . . ?
H43A C43 H43B 109.5 . . ?
C41 C43 H43C 109.5 . . ?
H43A C43 H43C 109.5 . . ?
H43B C43 H43C 109.5 . . ?
C41 C44 H44A 109.5 . . ?
C41 C44 H44B 109.5 . . ?
H44A C44 H44B 109.5 . . ?
C41 C44 H44C 109.5 . . ?
H44A C44 H44C 109.5 . . ?
H44B C44 H44C 109.5 . . ?
C41 C42' H42D 109.5 . . ?
C41 C42' H42E 109.5 . . ?
H42D C42' H42E 109.5 . . ?
C41 C42' H42F 109.5 . . ?
H42D C42' H42F 109.5 . . ?
H42E C42' H42F 109.5 . . ?
C41 C43' H43D 109.5 . . ?
C41 C43' H43E 109.5 . . ?
H43D C43' H43E 109.5 . . ?
C41 C43' H43F 109.5 . . ?
H43D C43' H43F 109.5 . . ?
H43E C43' H43F 109.5 . . ?
C41 C44' H44D 109.5 . . ?
C41 C44' H44E 109.5 . . ?
H44D C44' H44E 109.5 . . ?
C41 C44' H44F 109.5 . . ?
H44D C44' H44F 109.5 . . ?
H44E C44' H44F 109.5 . . ?

loop_
_geom_bond_atom_site_label_1
_geom_bond_atom_site_label_2
_geom_bond_distance
_geom_bond_site_symmetry_2
_geom_bond_publ_flag
Mn1 O8 1.892(3) . ?
Mn1 O7 1.901(3) . ?
Mn1 O4 1.920(4) . ?
Mn1 O15 1.927(4) 3_566 ?
Mn1 O2 2.191(5) . ?
Mn1 O6 2.202(5) . ?
Mn1 Mn2 2.7523(11) . ?
Mn2 O8 1.844(3) . ?
Mn2 O7 1.851(3) . ?
Mn2 O10 1.887(3) . ?
Mn2 O9 1.907(4) . ?
Mn2 O5 1.909(4) . ?
Mn2 O12 1.912(3) 3_566 ?
Mn2 Mn3 2.8695(10) . ?
Mn2 Mn3 2.8722(10) 3_566 ?
Mn3 O24 1.846(3) . ?
Mn3 O11 1.870(3) . ?
Mn3 O9 1.875(4) . ?
Mn3 O12 1.899(4) . ?
Mn3 O10 1.905(3) . ?
Mn3 O10 1.948(3) 3_566 ?
Mn3 Mn5 2.7953(10) . ?
Mn3 Mn2 2.8722(10) 3_566 ?
Mn3 Mn3 2.9344(14) 3_566 ?
Mn4 O11 1.902(3) . ?
Mn4 O7 1.918(3) 3_566 ?
Mn4 O14 1.948(3) . ?
Mn4 O18 1.977(4) . ?
Mn4 O16 2.089(5) . ?
Mn4 O13 2.226(4) . ?
Mn5 O24 1.862(3) . ?
Mn5 O11 1.911(3) . ?
Mn5 O19 1.941(4) . ?
Mn5 O20 1.967(4) . ?
Mn5 O17 2.119(5) . ?
Mn5 O22 2.219(6) . ?
Mn6 O8 1.906(3) . ?
Mn6 O21 1.946(4) . ?
Mn6 O23 1.958(5) . ?
Mn6 O1 1.978(4) . ?
Mn6 O24 2.059(3) . ?
Mn6 O3 2.106(4) . ?
O1 C1 1.232(7) . ?
O2 C1 1.250(7) . ?
O3 C6 1.218(6) . ?
O4 C6 1.242(6) . ?
O5 C11 1.291(7) . ?
O6 C11 1.216(8) . ?
O7 Mn4 1.918(3) 3_566 ?
O9 C16 1.261(17) . ?
O10 Mn3 1.948(3) 3_566 ?
O12 C17 1.437(8) . ?
O12 Mn2 1.912(3) 3_566 ?
O13 C18 1.364(15) . ?
O13 C19 1.424(18) . ?
O13 H13A 0.9500 . ?
O13 H13B 0.9500 . ?
O14 C20 1.248(6) . ?
O15 C20 1.263(6) . ?
O15 Mn1 1.927(4) 3_566 ?
O16 C25 1.212(8) . ?
O17 C25 1.278(7) . ?
O18 C30 1.239(6) . ?
O19 C30 1.262(6) . ?
O20 C35 1.225(6) . ?
O21 C35 1.243(6) . ?
O22 C40 1.235(8) . ?
O23 C40 1.230(7) . ?
C1 C2 1.535(10) . ?
C2 C4' 1.23(4) . ?
C2 C3 1.332(15) . ?
C2 C5 1.583(16) . ?
C2 C4 1.645(15) . ?
C2 C3' 1.65(3) . ?
C2 C5' 1.80(3) . ?
C3 H3A 0.9800 . ?
C3 H3B 0.9800 . ?
C3 H3C 0.9800 . ?
C4 H4A 0.9800 . ?
C4 H4B 0.9800 . ?
C4 H4C 0.9800 . ?
C5 H5A 0.9800 . ?
C5 H5B 0.9800 . ?
C5 H5C 0.9800 . ?
C3' H3'A 0.9800 . ?
C3' H3'B 0.9800 . ?
C3' H3'C 0.9800 . ?
C4' H4'A 0.9800 . ?
C4' H4'B 0.9800 . ?
C4' H4'C 0.9800 . ?
C5' H5'A 0.9800 . ?
C5' H5'B 0.9800 . ?
C5' H5'C 0.9800 . ?
C6 C7 1.536(8) . ?
C7 C10' 1.22(2) . ?
C7 C9 1.419(14) . ?
C7 C8 1.443(13) . ?
C7 C9' 1.574(17) . ?
C7 C10 1.719(14) . ?
C7 C8' 1.74(2) . ?
C8 H8A 0.9800 . ?
C8 H8B 0.9800 . ?
C8 H8C 0.9800 . ?
C9 H9A 0.9800 . ?
C9 H9B 0.9800 . ?
C9 H9C 0.9800 . ?
C10 H10A 0.9800 . ?
C10 H10B 0.9800 . ?
C10 H10C 0.9800 . ?
C8' H8'A 0.9800 . ?
C8' H8'B 0.9800 . ?
C8' H8'C 0.9800 . ?
C9' H9'A 0.9800 . ?
C9' H9'B 0.9800 . ?
C9' H9'C 0.9800 . ?
C10' H10D 0.9800 . ?
C10' H10E 0.9800 . ?
C10' H10F 0.9800 . ?
C11 C12' 1.391(17) . ?
C11 C12 1.744(19) . ?
C12 C14 1.408(19) . ?
C12 C15 1.46(3) . ?
C12 C13 1.56(2) . ?
C13 H13C 0.9800 . ?
C13 H13D 0.9800 . ?
C13 H13E 0.9800 . ?
C14 H14A 0.9800 . ?
C14 H14B 0.9800 . ?
C14 H14C 0.9800 . ?
C15 H15A 0.9800 . ?
C15 H15B 0.9800 . ?
C15 H15C 0.9800 . ?
C12' C14' 1.53(2) . ?
C12' C15' 1.55(3) . ?
C12' C13' 1.61(2) . ?
C13' H13F 0.9800 . ?
C13' H13G 0.9800 . ?
C13' H13H 0.9800 . ?
C14' H14D 0.9800 . ?
C14' H14E 0.9800 . ?
C14' H14F 0.9800 . ?
C15' H15D 0.9800 . ?
C15' H15E 0.9800 . ?
C15' H15F 0.9800 . ?
C16 H16A 0.9800 . ?
C16 H16B 0.9800 . ?
C16 H16C 0.9800 . ?
C17 H17A 0.9800 . ?
C17 H17B 0.9800 . ?
C17 H17C 0.9800 . ?
C18 H13B 1.1311 . ?
C18 H18A 0.9800 . ?
C18 H18B 0.9800 . ?
C18 H18C 0.9800 . ?
C19 H19A 0.9800 . ?
C19 H19B 0.9800 . ?
C19 H19C 0.9800 . ?
C20 C21 1.550(7) . ?
C21 C23' 1.347(14) . ?
C21 C24 1.401(17) . ?
C21 C22 1.478(18) . ?
C21 C24' 1.572(13) . ?
C21 C22' 1.586(17) . ?
C21 C23 1.639(15) . ?
C22 H22A 0.9800 . ?
C22 H22B 0.9800 . ?
C22 H22C 0.9800 . ?
C23 H23A 0.9800 . ?
C23 H23B 0.9800 . ?
C23 H23C 0.9800 . ?
C24 H24A 0.9800 . ?
C24 H24B 0.9800 . ?
C24 H24C 0.9800 . ?
C22' H22D 0.9800 . ?
C22' H22E 0.9800 . ?
C22' H22F 0.9800 . ?
C23' H23D 0.9800 . ?
C23' H23E 0.9800 . ?
C23' H23F 0.9800 . ?
C24' H24D 0.9800 . ?
C24' H24E 0.9800 . ?
C24' H24F 0.9800 . ?
C25 C26 1.533(9) . ?
C26 C27 1.486(9) . ?
C26 C28 1.510(12) . ?
C26 C29 1.523(11) . ?
C27 H27A 0.9800 . ?
C27 H27B 0.9800 . ?
C27 H27C 0.9800 . ?
C28 H28A 0.9800 . ?
C28 H28B 0.9800 . ?
C28 H28C 0.9800 . ?
C29 H29A 0.9800 . ?
C29 H29B 0.9800 . ?
C29 H29C 0.9800 . ?
C30 C31 1.534(8) . ?
C31 C33' 1.42(2) . ?
C31 C34 1.423(16) . ?
C31 C32' 1.432(15) . ?
C31 C32 1.567(16) . ?
C31 C33 1.67(2) . ?
C31 C34' 1.726(17) . ?
C32 H32A 0.9800 . ?
C32 H32B 0.9800 . ?
C32 H32C 0.9800 . ?
C33 H33A 0.9800 . ?
C33 H33B 0.9800 . ?
C33 H33C 0.9800 . ?
C34 H34A 0.9800 . ?
C34 H34B 0.9800 . ?
C34 H34C 0.9800 . ?
C32' H32D 0.9800 . ?
C32' H32E 0.9800 . ?
C32' H32F 0.9800 . ?
C33' H33D 0.9800 . ?
C33' H33E 0.9800 . ?
C33' H33F 0.9800 . ?
C34' H34D 0.9800 . ?
C34' H34E 0.9800 . ?
C34' H34F 0.9800 . ?
C35 C36 1.521(8) . ?
C36 C37' 1.418(15) . ?
C36 C38 1.491(16) . ?
C36 C39 1.494(14) . ?
C36 C39' 1.596(18) . ?
C36 C38' 1.60(2) . ?
C36 C37 1.601(14) . ?
C37 H37D 0.9800 . ?
C37 H37E 0.9800 . ?
C37 H37F 0.9800 . ?
C38 H38D 0.9800 . ?
C38 H38E 0.9800 . ?
C38 H38F 0.9800 . ?
C39 H39D 0.9800 . ?
C39 H39E 0.9800 . ?
C39 H39F 0.9800 . ?
C37' H37A 0.9800 . ?
C37' H37B 0.9800 . ?
C37' H37C 0.9800 . ?
C38' H38A 0.9800 . ?
C38' H38B 0.9800 . ?
C38' H38C 0.9800 . ?
C39' H39A 0.9800 . ?
C39' H39B 0.9800 . ?
C39' H39C 0.9800 . ?
C40 C41 1.540(9) . ?
C41 C44 1.437(19) . ?
C41 C43 1.469(13) . ?
C41 C43' 1.49(3) . ?
C41 C42' 1.52(3) . ?
C41 C42 1.608(13) . ?
C41 C44' 1.67(3) . ?
C42 H42A 0.9800 . ?
C42 H42B 0.9800 . ?
C42 H42C 0.9800 . ?
C43 H43A 0.9800 . ?
C43 H43B 0.9800 . ?
C43 H43C 0.9800 . ?
C44 H44A 0.9800 . ?
C44 H44B 0.9800 . ?
C44 H44C 0.9800 . ?
C42' H42D 0.9800 . ?
C42' H42E 0.9800 . ?
C42' H42F 0.9800 . ?
C43' H43D 0.9800 . ?
C43' H43E 0.9800 . ?
C43' H43F 0.9800 . ?
C44' H44D 0.9800 . ?
C44' H44E 0.9800 . ?
C44' H44F 0.9800 . ?
